data_9002914
loop_
_publ_author_name
'Thompson, R. M.'
'Downs, R. T.'

_publ_section_title
;Model pyroxenes I: Ideal pyroxene topologies Pyroxene #7 based on stacking
 sequence ABABACAC Note: Atoms Mg, Si, and O are assigned to atomic positions
 just for convenience.
;
_journal_name_full 'American Mineralogist'
_journal_page_first 653
_journal_page_last 666
_journal_paper_doi 10.2138/am-2003-0419
_journal_volume 88
_journal_year 2003
_chemical_formula_structural Mg2(Si2O6)
_chemical_formula_sum 'Mg O3 Si'
_chemical_name_mineral Pyroxene-ideal
_space_group_IT_number 29
_symmetry_space_group_name_Hall 'P -2ac 2a'
_symmetry_space_group_name_H-M 'P 21 c a'
_cell_angle_alpha 90
_cell_angle_beta 90
_cell_angle_gamma 90
_cell_length_a 13.0639452948
_cell_length_b 6
_cell_length_c 3.46410161514
_cell_formula_units_Z 16
_cell_volume 271.529
_exptl_crystal_density_diffrn 9.823
_cod_original_formula_sum 'Si Mg O3'
_cod_database_code 9002914
_cod_struct_determination_method theoretical

loop_
_symmetry_equiv_pos_as_xyz
x,y,z
x,-y,1/2+z
1/2+x,y,1/2-z
1/2+x,-y,-z

loop_
_atom_site_label
_atom_site_fract_x
_atom_site_fract_y
_atom_site_fract_z
SiA 0.96875 0.91667 0.91667
SiB 0.90625 0.41667 0.75000
Mg1a 0.31250 0.08333 0.41667
Mg2a 0.31250 0.75000 0.41667
SiC 0.15625 0.08333 0.75000
SiD 0.21875 0.41667 0.08333
Mg1b 0.06250 0.41667 0.41667
Mg2b 0.06250 0.25000 0.91667
O1A 0.87500 0.91667 0.91667
O2A 0.00000 0.75000 0.75000
O3A 0.00000 0.08333 0.75000
O1B 0.00000 0.41667 0.75000
O2B 0.87500 0.58333 0.91667
O3B 0.87500 0.75000 0.41667
O1C 0.25000 0.08333 0.75000
O2C 0.12500 0.75000 0.08333
O3C 0.12500 0.08333 0.08333
O1D 0.12500 0.41667 0.08333
O2D 0.25000 0.25000 0.25000
O3D 0.25000 0.41667 0.75000

_database_code_amcsd 0003003
